data_2214061
loop_
_publ_author_name
'Gao, Yu-Xiang'
'Wang, Li-Bin'
'Niu, Yan-Ling'
'Hao, Lu-Jiang'

_publ_section_title <i>catena</i>-Poly[[aqua(pyrazine-2-carboxylato)cobalt(II)]-\m-pyrazine-2-carboxylato]
_journal_coeditor_code BI2194
_journal_issue 7
_journal_name_full 'Acta Crystallographica Section E'
_journal_page_first m1882
_journal_page_last m1882
_journal_paper_doi 10.1107/S1600536807027961
_journal_volume 63
_journal_year 2007
_chemical_formula_iupac '[Co (C5 H3 N2 O2)2 (H2 O)]'
_chemical_formula_moiety 'C10 H8 Co N4 O5'
_chemical_formula_sum 'C10 H8 Co N4 O5'
_chemical_formula_weight 323.13
_chemical_name_systematic catena-Poly[[aqua(pyrazine-2-carboxylato)cobalt(II)]-\m-pyrazine-2-carboxylato]
_space_group_IT_number 19
_symmetry_cell_setting orthorhombic
_symmetry_space_group_name_Hall 'P 2ac 2ab'
_symmetry_space_group_name_H-M 'P 21 21 21'
_atom_sites_solution_hydrogens geom
_atom_sites_solution_primary direct
_atom_sites_solution_secondary difmap
_audit_creation_method SHELXL97
_cell_angle_alpha 90.00
_cell_angle_beta 90.00
_cell_angle_gamma 90.00
_cell_formula_units_Z 4
_cell_length_a 8.0121(10)
_cell_length_b 9.5327(10)
_cell_length_c 15.023(2)
_cell_measurement_reflns_used 2198
_cell_measurement_temperature 298(2)
_cell_measurement_theta_max 26.02
_cell_measurement_theta_min 2.53
_cell_volume 1147.4(2)
_computing_cell_refinement 'SAINT-Plus (Bruker, 2001)'
_computing_data_collection 'SMART (Bruker, 2001)'
_computing_data_reduction SAINT-Plus
_computing_molecular_graphics 'SHELXTL (Bruker, 2001)'
_computing_publication_material SHELXTL
_computing_structure_refinement 'SHELXL97 (Sheldrick, 1997)'
_computing_structure_solution 'SHELXS97 (Sheldrick, 1997)'
_diffrn_ambient_temperature 298(2)
_diffrn_measured_fraction_theta_full 0.980
_diffrn_measured_fraction_theta_max 0.980
_diffrn_measurement_device_type 'Bruker SMART CCD area-detector'
_diffrn_measurement_method \w
_diffrn_radiation_monochromator graphite
_diffrn_radiation_source 'fine-focus sealed tube'
_diffrn_radiation_type MoK\a
_diffrn_radiation_wavelength 0.71073
_diffrn_reflns_av_R_equivalents 0.0262
_diffrn_reflns_av_sigmaI/netI 0.0298
_diffrn_reflns_limit_h_max 9
_diffrn_reflns_limit_h_min -8
_diffrn_reflns_limit_k_max 10
_diffrn_reflns_limit_k_min -11
_diffrn_reflns_limit_l_max 9
_diffrn_reflns_limit_l_min -18
_diffrn_reflns_number 5916
_diffrn_reflns_theta_full 26.02
_diffrn_reflns_theta_max 26.02
_diffrn_reflns_theta_min 2.53
_diffrn_standards_number 0
_exptl_absorpt_coefficient_mu 1.524
_exptl_absorpt_correction_type none
_exptl_crystal_colour red
_exptl_crystal_density_diffrn 1.871
_exptl_crystal_density_method 'not measured'
_exptl_crystal_description block
_exptl_crystal_F_000 652
_exptl_crystal_size_max 0.10
_exptl_crystal_size_mid 0.10
_exptl_crystal_size_min 0.10
_refine_diff_density_max 0.796
_refine_diff_density_min -0.222
_refine_ls_abs_structure_details 'Flack (1983), with 907 Friedel pairs'
_refine_ls_abs_structure_Flack 0.452(15)
_refine_ls_extinction_method none
_refine_ls_goodness_of_fit_ref 1.044
_refine_ls_hydrogen_treatment mixed
_refine_ls_matrix_type full
_refine_ls_number_parameters 190
_refine_ls_number_reflns 2198
_refine_ls_number_restraints 3
_refine_ls_restrained_S_all 1.043
_refine_ls_R_factor_all 0.0275
_refine_ls_R_factor_gt 0.0240
_refine_ls_shift/su_max 0.000
_refine_ls_shift/su_mean 0.000
_refine_ls_structure_factor_coef Fsqd
_refine_ls_weighting_details 'calc w = 1/[\s^2^(Fo^2^)+(0.0323P)^2^] where P=(Fo^2^+2Fc^2^)/3'
_refine_ls_weighting_scheme calc
_refine_ls_wR_factor_gt 0.0528
_refine_ls_wR_factor_ref 0.0547
_reflns_number_gt 2064
_reflns_number_total 2198
_reflns_threshold_expression I>2\s(I)
_cod_data_source_file bi2194.cif
_cod_data_source_block I
_cod_database_code 2214061
_cod_database_fobs_code 2214061

loop_
_symmetry_equiv_pos_as_xyz
'x, y, z'
'-x+1/2, -y, z+1/2'
'-x, y+1/2, -z+1/2'
'x+1/2, -y+1/2, -z'

loop_
_atom_site_type_symbol
_atom_site_label
_atom_site_fract_x
_atom_site_fract_y
_atom_site_fract_z
_atom_site_U_iso_or_equiv
_atom_site_adp_type
_atom_site_calc_flag
_atom_site_refinement_flags
_atom_site_occupancy
Co Co1 0.42683(4) 0.36583(3) 0.409285(19) 0.01727(9) Uani d . 1
C C1 0.6433(3) 0.5285(3) 0.51916(18) 0.0279(6) Uani d . 1
C C2 0.4620(3) 0.5736(3) 0.54104(17) 0.0279(6) Uani d . 1
C C3 0.4253(4) 0.6652(3) 0.60858(18) 0.0388(7) Uani d . 1
H H3A 0.5122 0.7030 0.6419 0.047 Uiso calc R 1
C C4 0.1419(3) 0.6488(3) 0.57852(19) 0.0363(6) Uani d . 1
H H4A 0.0320 0.6742 0.5902 0.044 Uiso calc R 1
C C5 0.1760(3) 0.5570(3) 0.51064(18) 0.0311(6) Uani d . 1
H H5A 0.0890 0.5208 0.4767 0.037 Uiso calc R 1
C C6 0.6842(3) 0.0674(3) 0.23679(18) 0.0291(6) Uani d . 1
H H6A 0.7913 0.0407 0.2200 0.035 Uiso calc R 1
C C7 0.3951(3) 0.0422(3) 0.22755(17) 0.0251(6) Uani d . 1
H H7A 0.3024 -0.0040 0.2046 0.030 Uiso calc R 1
C C8 0.1943(3) 0.1916(3) 0.31693(16) 0.0229(5) Uani d . 1
C C9 0.3723(3) 0.1454(3) 0.28905(15) 0.0226(5) Uani d . 1
C C10 0.6630(3) 0.1690(3) 0.29927(18) 0.0274(6) Uani d . 1
H H10A 0.7555 0.2117 0.3249 0.033 Uiso calc R 1
N N1 0.3349(3) 0.5187(2) 0.49264(13) 0.0254(5) Uani d . 1
N N2 0.2661(3) 0.7025(3) 0.62837(17) 0.0447(7) Uani d . 1
N N3 0.5503(3) 0.0048(2) 0.19881(13) 0.0253(5) Uani d . 1
N N4 0.5061(3) 0.2085(2) 0.32447(14) 0.0239(5) Uani d . 1
O O1 0.7625(2) 0.5798(3) 0.55879(15) 0.0487(6) Uani d . 1
O O2 0.6535(2) 0.43497(18) 0.45923(11) 0.0270(4) Uani d . 1
O O3 0.1939(2) 0.29727(18) 0.36884(11) 0.0268(4) Uani d . 1
O O4 0.0688(2) 0.13059(19) 0.29097(11) 0.0356(4) Uani d . 1
O O5 0.4188(3) 0.23496(19) 0.51651(12) 0.0333(4) Uani d D 1
H H51 0.501(2) 0.219(3) 0.5471(17) 0.041(10) Uiso d D 1
H H52 0.344(3) 0.179(3) 0.527(2) 0.067(13) Uiso d D 1

loop_
_atom_site_aniso_label
_atom_site_aniso_U_11
_atom_site_aniso_U_22
_atom_site_aniso_U_33
_atom_site_aniso_U_12
_atom_site_aniso_U_13
_atom_site_aniso_U_23
Co1 0.01816(14) 0.01545(14) 0.01821(14) 0.00010(13) 0.00071(13) -0.00059(13)
C1 0.0271(13) 0.0267(14) 0.0297(14) 0.0013(11) -0.0016(11) 0.0032(11)
C2 0.0294(16) 0.0273(13) 0.0271(13) -0.0015(11) -0.0007(11) 0.0022(11)
C3 0.0341(15) 0.0380(16) 0.0443(18) -0.0030(14) -0.0049(14) -0.0150(12)
C4 0.0303(13) 0.0336(15) 0.0449(16) 0.0038(12) 0.0041(12) -0.0077(14)
C5 0.0264(14) 0.0285(14) 0.0384(16) -0.0029(11) -0.0033(12) 0.0001(11)
C6 0.0240(14) 0.0298(14) 0.0333(15) 0.0011(11) -0.0001(11) -0.0042(12)
C7 0.0265(15) 0.0234(12) 0.0253(12) 0.0009(10) -0.0018(11) -0.0023(10)
C8 0.0221(13) 0.0243(12) 0.0222(13) 0.0001(10) 0.0014(10) 0.0025(10)
C9 0.0263(12) 0.0220(12) 0.0196(11) -0.0010(11) -0.0008(9) 0.0026(10)
C10 0.0229(13) 0.0283(15) 0.0309(14) 0.0003(11) -0.0014(11) -0.0033(11)
N1 0.0261(11) 0.0218(11) 0.0281(11) -0.0007(9) -0.0004(9) -0.0001(9)
N2 0.0410(15) 0.0440(15) 0.0492(15) 0.0038(12) 0.0048(12) -0.0184(12)
N3 0.0282(12) 0.0228(10) 0.0248(10) -0.0014(10) -0.0011(9) -0.0007(8)
N4 0.0246(11) 0.0221(11) 0.0251(12) 0.0006(9) 0.0011(9) 0.0032(9)
O1 0.0305(11) 0.0535(13) 0.0620(14) -0.0047(10) -0.0088(10) -0.0188(11)
O2 0.0270(9) 0.0237(9) 0.0303(10) 0.0020(8) -0.0022(8) -0.0017(8)
O3 0.0246(9) 0.0272(10) 0.0285(9) 0.0015(8) 0.0031(7) -0.0033(8)
O4 0.0255(9) 0.0383(10) 0.0432(10) -0.0059(11) 0.0014(9) -0.0096(9)
O5 0.0331(10) 0.0326(10) 0.0341(10) -0.0102(10) -0.0081(10) 0.0126(8)

loop_
_atom_type_symbol
_atom_type_description
_atom_type_scat_dispersion_real
_atom_type_scat_dispersion_imag
_atom_type_scat_source
C C 0.0033 0.0016 'International Tables Vol C Tables 4.2.6.8 and 6.1.1.4'
H H 0.0000 0.0000 'International Tables Vol C Tables 4.2.6.8 and 6.1.1.4'
N N 0.0061 0.0033 'International Tables Vol C Tables 4.2.6.8 and 6.1.1.4'
O O 0.0106 0.0060 'International Tables Vol C Tables 4.2.6.8 and 6.1.1.4'
Co Co 0.3494 0.9721 'International Tables Vol C Tables 4.2.6.8 and 6.1.1.4'

loop_
_geom_angle_atom_site_label_1
_geom_angle_atom_site_label_2
_geom_angle_atom_site_label_3
_geom_angle_site_symmetry_3
_geom_angle
O5 Co1 N1 . 86.63(8)
O5 Co1 N4 . 93.02(8)
N1 Co1 N4 . 176.88(9)
O5 Co1 O3 . 90.59(8)
N1 Co1 O3 . 94.56(8)
N4 Co1 O3 . 82.34(7)
O5 Co1 O2 . 86.35(8)
N1 Co1 O2 . 82.42(8)
N4 Co1 O2 . 100.65(8)
O3 Co1 O2 . 175.81(7)
O5 Co1 N3 3_655 176.49(9)
N1 Co1 N3 3_655 93.15(8)
N4 Co1 N3 3_655 87.39(8)
O3 Co1 N3 3_655 92.92(8)
O2 Co1 N3 3_655 90.15(8)
O1 C1 O2 . 125.0(3)
O1 C1 C2 . 121.0(2)
O2 C1 C2 . 113.9(2)
N1 C2 C3 . 118.8(2)
N1 C2 C1 . 118.9(2)
C3 C2 C1 . 122.3(2)
N2 C3 C2 . 122.0(3)
N2 C3 H3A . 119.0
C2 C3 H3A . 119.0
N2 C4 C5 . 120.6(3)
N2 C4 H4A . 119.7
C5 C4 H4A . 119.7
N1 C5 C4 . 120.6(3)
N1 C5 H5A . 119.7
C4 C5 H5A . 119.7
N3 C6 C10 . 120.4(2)
N3 C6 H6A . 119.8
C10 C6 H6A . 119.8
C9 C7 N3 . 121.7(2)
C9 C7 H7A . 119.1
N3 C7 H7A . 119.1
O4 C8 O3 . 124.6(2)
O4 C8 C9 . 122.3(2)
O3 C8 C9 . 113.1(2)
N4 C9 C7 . 119.1(2)
N4 C9 C8 . 120.1(2)
C7 C9 C8 . 120.8(2)
C6 C10 N4 . 120.2(2)
C6 C10 H10A . 119.9
N4 C10 H10A . 119.9
C5 N1 C2 . 119.7(2)
C5 N1 Co1 . 130.57(18)
C2 N1 Co1 . 109.32(17)
C4 N2 C3 . 118.3(2)
C6 N3 C7 . 118.3(2)
C6 N3 Co1 3_645 122.25(17)
C7 N3 Co1 3_645 119.24(16)
C9 N4 C10 . 120.2(2)
C9 N4 Co1 . 108.97(16)
C10 N4 Co1 . 130.79(17)
C1 O2 Co1 . 115.09(16)
C8 O3 Co1 . 115.28(15)
Co1 O5 H51 . 122.1(19)
Co1 O5 H52 . 125(2)
H51 O5 H52 . 111.4(17)

loop_
_geom_bond_atom_site_label_1
_geom_bond_atom_site_label_2
_geom_bond_site_symmetry_2
_geom_bond_distance
Co1 O5 . 2.0384(17)
Co1 N1 . 2.057(2)
Co1 N4 . 2.068(2)
Co1 O3 . 2.0687(17)
Co1 O2 . 2.0723(18)
Co1 N3 3_655 2.104(2)
C1 O1 . 1.227(3)
C1 O2 . 1.270(3)
C1 C2 . 1.550(4)
C2 N1 . 1.357(3)
C2 C3 . 1.371(4)
C3 N2 . 1.357(4)
C3 H3A . 0.930
C4 N2 . 1.346(4)
C4 C5 . 1.371(4)
C4 H4A . 0.930
C5 N1 . 1.352(3)
C5 H5A . 0.930
C6 N3 . 1.354(3)
C6 C10 . 1.359(4)
C6 H6A . 0.930
C7 C9 . 1.362(4)
C7 N3 . 1.364(3)
C7 H7A . 0.930
C8 O4 . 1.226(3)
C8 O3 . 1.274(3)
C8 C9 . 1.550(3)
C9 N4 . 1.339(3)
C10 N4 . 1.366(3)
C10 H10A . 0.930
N3 Co1 3_645 2.104(2)
O5 H51 . 0.820(10)
O5 H52 . 0.820(10)

loop_
_geom_hbond_atom_site_label_D
_geom_hbond_atom_site_label_H
_geom_hbond_atom_site_label_A
_geom_hbond_site_symmetry_A
_geom_hbond_distance_DH
_geom_hbond_distance_HA
_geom_hbond_distance_DA
_geom_hbond_angle_DHA
_geom_hbond_publ_flag
O5 H52 O2 4_456 0.820(10) 1.880(10) 2.697(3) 172(3) y
O5 H51 O3 4_556 0.820(10) 2.000(10) 2.814(3) 172(3) y

loop_
_geom_torsion_atom_site_label_1
_geom_torsion_atom_site_label_2
_geom_torsion_atom_site_label_3
_geom_torsion_atom_site_label_4
_geom_torsion_site_symmetry_1
_geom_torsion_site_symmetry_4
_geom_torsion
O1 C1 C2 N1 . . 177.0(2)
O2 C1 C2 N1 . . -4.0(3)
O1 C1 C2 C3 . . -4.1(4)
O2 C1 C2 C3 . . 174.8(2)
N1 C2 C3 N2 . . 0.0(4)
C1 C2 C3 N2 . . -178.9(3)
N2 C4 C5 N1 . . 0.1(4)
N3 C7 C9 N4 . . -2.3(4)
N3 C7 C9 C8 . . 176.6(2)
O4 C8 C9 N4 . . -174.9(2)
O3 C8 C9 N4 . . 4.9(3)
O4 C8 C9 C7 . . 6.2(4)
O3 C8 C9 C7 . . -174.1(2)
N3 C6 C10 N4 . . 0.2(4)
C4 C5 N1 C2 . . -1.3(4)
C4 C5 N1 Co1 . . 170.45(19)
C3 C2 N1 C5 . . 1.3(4)
C1 C2 N1 C5 . . -179.9(2)
C3 C2 N1 Co1 . . -172.1(2)
C1 C2 N1 Co1 . . 6.8(3)
O5 Co1 N1 C5 . . -91.2(2)
O3 Co1 N1 C5 . . -0.9(2)
O2 Co1 N1 C5 . . -178.0(2)
N3 Co1 N1 C5 3_655 . 92.3(2)
O5 Co1 N1 C2 . . 81.21(17)
O3 Co1 N1 C2 . . 171.53(16)
O2 Co1 N1 C2 . . -5.55(16)
N3 Co1 N1 C2 3_655 . -95.29(16)
C5 C4 N2 C3 . . 1.1(5)
C2 C3 N2 C4 . . -1.2(4)
C10 C6 N3 C7 . . -2.7(4)
C10 C6 N3 Co1 . 3_645 172.10(19)
C9 C7 N3 C6 . . 3.8(4)
C9 C7 N3 Co1 . 3_645 -171.17(18)
C7 C9 N4 C10 . . -0.3(4)
C8 C9 N4 C10 . . -179.3(2)
C7 C9 N4 Co1 . . 176.90(18)
C8 C9 N4 Co1 . . -2.1(3)
C6 C10 N4 C9 . . 1.3(4)
C6 C10 N4 Co1 . . -175.16(18)
O5 Co1 N4 C9 . . 89.80(17)
O3 Co1 N4 C9 . . -0.39(16)
O2 Co1 N4 C9 . . 176.64(16)
N3 Co1 N4 C9 3_655 . -93.69(16)
O5 Co1 N4 C10 . . -93.4(2)
O3 Co1 N4 C10 . . 176.4(2)
O2 Co1 N4 C10 . . -6.6(2)
N3 Co1 N4 C10 3_655 . 83.1(2)
O1 C1 O2 Co1 . . 177.7(2)
C2 C1 O2 Co1 . . -1.2(3)
O5 Co1 O2 C1 . . -83.30(18)
N1 Co1 O2 C1 . . 3.78(18)
N4 Co1 O2 C1 . . -175.68(18)
N3 Co1 O2 C1 3_655 . 96.94(18)
O4 C8 O3 Co1 . . 174.82(19)
C9 C8 O3 Co1 . . -4.9(3)
O5 Co1 O3 C8 . . -89.72(18)
N1 Co1 O3 C8 . . -176.38(17)
N4 Co1 O3 C8 . . 3.24(17)
N3 Co1 O3 C8 3_655 . 90.22(18)
